data_4503847
loop_
_publ_author_name
'Shi, Fa-Nian'
'Trindade, Tito'
'Rocha, Jo\~ao'
'Paz, Filipe A. Almeida'

_publ_section_title
;
 Hydro-Ionothermal Synthesis of Lanthanide-Organic Frameworks with
 1,4-Phenylenebis(methylene)diphosphonate
;
_journal_issue 11
_journal_name_full 'Crystal Growth &amp; Design'
_journal_page_first 3917
_journal_paper_doi 10.1021/cg800639x
_journal_volume 8
_journal_year 2008
_chemical_formula_moiety 'C8 H11 Ce O7 P2'
_chemical_formula_sum 'C8 H11 Ce O7 P2'
_chemical_formula_weight 421.23
_chemical_name_systematic
; 
 ? 
;
_space_group_IT_number 2
_symmetry_cell_setting triclinic
_symmetry_space_group_name_Hall '-P 1'
_symmetry_space_group_name_H-M 'P -1'
_atom_sites_solution_hydrogens mixed
_atom_sites_solution_primary direct
_atom_sites_solution_secondary difmap
_audit_creation_date '06 June 2008'
_audit_creation_method 'SHELXL-97, manual editing plus enCIFer'
_cell_angle_alpha 73.808(5)
_cell_angle_beta 80.120(5)
_cell_angle_gamma 78.725(5)
_cell_formula_units_Z 2
_cell_length_a 5.7048(6)
_cell_length_b 9.5728(9)
_cell_length_c 11.6025(13)
_cell_measurement_reflns_used 9889
_cell_measurement_temperature 150(2)
_cell_measurement_theta_max 29.05
_cell_measurement_theta_min 3.24
_cell_volume 592.12(11)
_computing_cell_refinement 'APEX2 '
_computing_data_collection 'APEX2 (Bruker, 2006)'
_computing_data_reduction 'SAINT+ (Bruker, 1997-2005)'
_computing_molecular_graphics 'DIAMOND (Brandenburg, 2006)'
_computing_publication_material 'SHELXTL '
_computing_structure_refinement 'SHELXTL '
_computing_structure_solution 'SHELXTL (Bruker 2001)'
_diffrn_ambient_temperature 150(2)
_diffrn_measured_fraction_theta_full 0.982
_diffrn_measured_fraction_theta_max 0.982
_diffrn_measurement_device_type 'Bruker X8 Kappa CCD APEX II'
_diffrn_measurement_method 'omega/phi scans'
_diffrn_radiation_monochromator graphite
_diffrn_radiation_source 'fine-focus sealed tube'
_diffrn_radiation_type MoK\a
_diffrn_radiation_wavelength 0.71073
_diffrn_reflns_av_R_equivalents 0.0608
_diffrn_reflns_av_sigmaI/netI 0.0292
_diffrn_reflns_limit_h_max 6
_diffrn_reflns_limit_h_min -6
_diffrn_reflns_limit_k_max 10
_diffrn_reflns_limit_k_min -11
_diffrn_reflns_limit_l_max 13
_diffrn_reflns_limit_l_min -13
_diffrn_reflns_number 21683
_diffrn_reflns_theta_full 25.34
_diffrn_reflns_theta_max 25.34
_diffrn_reflns_theta_min 3.67
_exptl_absorpt_coefficient_mu 4.136
_exptl_absorpt_correction_T_max 0.9598
_exptl_absorpt_correction_T_min 0.6825
_exptl_absorpt_correction_type multi-scan
_exptl_absorpt_process_details
;
 SADABS (Sheldrick, 1997)
;
_exptl_crystal_colour Colourless
_exptl_crystal_density_diffrn 2.363
_exptl_crystal_density_method 'not measured'
_exptl_crystal_description Plate
_exptl_crystal_F_000 406
_exptl_crystal_size_max 0.10
_exptl_crystal_size_mid 0.03
_exptl_crystal_size_min 0.01
_refine_diff_density_max 4.202
_refine_diff_density_min -2.701
_refine_diff_density_rms 0.382
_refine_ls_extinction_method none
_refine_ls_goodness_of_fit_ref 1.238
_refine_ls_hydrogen_treatment mixed
_refine_ls_matrix_type full
_refine_ls_number_parameters 170
_refine_ls_number_reflns 2124
_refine_ls_number_restraints 3
_refine_ls_restrained_S_all 1.237
_refine_ls_R_factor_all 0.0739
_refine_ls_R_factor_gt 0.0729
_refine_ls_shift/su_max 0.000
_refine_ls_shift/su_mean 0.000
_refine_ls_structure_factor_coef Fsqd
_refine_ls_weighting_details 'calc w=1/[\s^2^(Fo^2^)+(0.0361P)^2^+39.2774P] where P=(Fo^2^+2Fc^2^)/3'
_refine_ls_weighting_scheme calc
_refine_ls_wR_factor_gt 0.1881
_refine_ls_wR_factor_ref 0.1887
_reflns_number_gt 2061
_reflns_number_total 2124
_reflns_threshold_expression I>2\s(I)
_cod_data_source_file cg800639x_si_002.cif
_cod_data_source_block 1
_cod_depositor_comments
;
The following automatic conversions were performed:

'_symmetry_cell_setting' value 'Triclinic' changed to 'triclinic'
according to /home/saulius/struct/CIF-dictionaries/cif_core.dic
dictionary named 'cif_core.dic' version 2.4.1 from
2010-06-29.

'_exptl_absorpt_correction_type' value 'Multi-scan'
changed to 'multi-scan' according to
/home/saulius/struct/CIF-dictionaries/cif_core.dic dictionary named
'cif_core.dic' version 2.4.1 from 2010-06-29.

Automatic conversion script
Id: cif_fix_values 1715 2011-07-08 13:25:40Z adriana 
;
_cod_database_code 4503847

loop_
_symmetry_equiv_pos_as_xyz
'x, y, z'
'-x, -y, -z'

loop_
_atom_site_label
_atom_site_type_symbol
_atom_site_fract_x
_atom_site_fract_y
_atom_site_fract_z
_atom_site_U_iso_or_equiv
_atom_site_adp_type
_atom_site_occupancy
_atom_site_symmetry_multiplicity
_atom_site_calc_flag
_atom_site_refinement_flags
Ce1 Ce 1.14622(13) 0.18534(9) -0.01083(8) 0.0139(3) Uani 1 1 d .
O1W O 0.7585(17) 0.2122(12) 0.1261(9) 0.019(2) Uani 1 1 d D
H1A H 0.68(2) 0.311(5) 0.117(17) 0.028 Uiso 1 1 d D
H1B H 0.642(18) 0.149(12) 0.139(16) 0.028 Uiso 1 1 d D
O1 O 0.9628(19) 0.4021(12) -0.1391(10) 0.023(2) Uani 1 1 d .
O2 O 0.5474(18) 0.5331(14) -0.1864(10) 0.025(3) Uani 1 1 d .
H2 H 0.5230 0.4463 -0.1535 0.037 Uiso 1 1 calc R
O3 O 0.779(2) 0.6436(13) -0.0804(10) 0.026(2) Uani 1 1 d .
O4 O 1.0878(18) -0.0750(11) 0.1154(9) 0.018(2) Uani 1 1 d .
O5 O 1.442(2) 0.0164(13) 0.1385(10) 0.027(3) Uani 1 1 d .
O6 O 1.4898(18) -0.2483(11) 0.1404(10) 0.020(2) Uani 1 1 d .
P1 P 0.8084(6) 0.5497(4) -0.1677(3) 0.0157(8) Uani 1 1 d .
P2 P 1.3203(6) -0.1185(4) 0.1771(3) 0.0151(8) Uani 1 1 d .
C1 C 0.924(3) 0.6555(17) -0.3123(13) 0.019(3) Uani 1 1 d .
H1C H 0.8098 0.7475 -0.3359 0.023 Uiso 1 1 calc R
H1D H 1.0784 0.6833 -0.3048 0.023 Uiso 1 1 calc R
C2 C 0.966(3) 0.5768(16) -0.4103(13) 0.016(3) Uani 1 1 d .
C3 C 0.787(2) 0.5898(17) -0.4815(14) 0.020(3) Uani 1 1 d .
H3 H 0.6377 0.6513 -0.4678 0.023 Uiso 1 1 calc R
C4 C 0.816(3) 0.5170(18) -0.5706(15) 0.022(3) Uani 1 1 d .
H4 H 0.6910 0.5298 -0.6189 0.026 Uiso 1 1 calc R
C5 C 1.256(3) -0.1839(17) 0.3383(13) 0.018(3) Uani 1 1 d .
H5A H 1.1643 -0.2661 0.3531 0.021 Uiso 1 1 calc R
H5B H 1.4130 -0.2274 0.3690 0.021 Uiso 1 1 calc R
C6 C 1.123(3) -0.0849(17) 0.4196(14) 0.021(3) Uani 1 1 d .
C7 C 1.238(3) -0.0631(17) 0.5061(14) 0.019(3) Uani 1 1 d .
H7 H 1.4026 -0.1049 0.5107 0.023 Uiso 1 1 calc R
C8 C 1.119(3) 0.0197(17) 0.5883(14) 0.018(3) Uani 1 1 d .
H8 H 1.2023 0.0314 0.6486 0.022 Uiso 1 1 calc R

loop_
_atom_site_aniso_label
_atom_site_aniso_U_11
_atom_site_aniso_U_22
_atom_site_aniso_U_33
_atom_site_aniso_U_23
_atom_site_aniso_U_13
_atom_site_aniso_U_12
Ce1 0.0058(4) 0.0149(5) 0.0206(5) -0.0046(3) -0.0031(3) 0.0008(3)
O1W 0.004(5) 0.027(6) 0.022(5) -0.005(5) 0.002(4) -0.001(4)
O1 0.021(6) 0.018(6) 0.021(6) 0.003(4) -0.004(4) 0.008(4)
O2 0.006(5) 0.037(7) 0.029(6) -0.005(5) -0.005(4) 0.000(4)
O3 0.020(6) 0.027(6) 0.029(6) -0.010(5) -0.002(5) 0.001(5)
O4 0.011(5) 0.018(5) 0.022(5) -0.003(4) -0.001(4) 0.001(4)
O5 0.018(6) 0.035(7) 0.022(6) 0.004(5) -0.007(5) -0.001(5)
O6 0.010(5) 0.019(6) 0.027(6) -0.010(5) 0.004(4) 0.006(4)
P1 0.0104(17) 0.0182(19) 0.0176(18) -0.0066(15) -0.0019(14) 0.0029(14)
P2 0.0094(17) 0.0185(19) 0.0139(18) -0.0035(15) 0.0014(14) 0.0024(14)
C1 0.020(8) 0.021(8) 0.015(7) -0.003(6) 0.000(6) -0.002(6)
C2 0.017(7) 0.016(7) 0.015(7) -0.002(6) -0.001(6) -0.001(6)
C3 0.005(6) 0.020(8) 0.030(8) -0.007(6) 0.002(6) 0.006(5)
C4 0.011(7) 0.026(8) 0.025(8) -0.003(7) -0.003(6) 0.001(6)
C5 0.019(7) 0.019(8) 0.010(7) -0.002(6) -0.001(6) 0.005(6)
C6 0.021(8) 0.015(8) 0.024(8) -0.007(6) -0.001(6) 0.006(6)
C7 0.007(6) 0.023(8) 0.024(8) -0.006(6) 0.000(6) 0.005(6)
C8 0.014(7) 0.022(8) 0.020(8) -0.008(6) -0.003(6) -0.003(6)

loop_
_atom_type_symbol
_atom_type_description
_atom_type_scat_dispersion_real
_atom_type_scat_dispersion_imag
_atom_type_scat_source
C C 0.0033 0.0016 'International Tables Vol C Tables 4.2.6.8 and 6.1.1.4'
H H 0.0000 0.0000 'International Tables Vol C Tables 4.2.6.8 and 6.1.1.4'
O O 0.0106 0.0060 'International Tables Vol C Tables 4.2.6.8 and 6.1.1.4'
P P 0.1023 0.0942 'International Tables Vol C Tables 4.2.6.8 and 6.1.1.4'
Ce Ce -0.2486 2.6331 'International Tables Vol C Tables 4.2.6.8 and 6.1.1.4'

loop_
_geom_angle_atom_site_label_1
_geom_angle_atom_site_label_2
_geom_angle_atom_site_label_3
_geom_angle
_geom_angle_site_symmetry_1
_geom_angle_site_symmetry_3
O3 Ce1 O1 81.1(4) 2_765 .
O3 Ce1 O6 82.2(4) 2_765 2_855
O1 Ce1 O6 83.4(4) . 2_855
O3 Ce1 O4 156.6(4) 2_765 2_755
O1 Ce1 O4 80.4(4) . 2_755
O6 Ce1 O4 109.6(3) 2_855 2_755
O3 Ce1 O1W 80.2(4) 2_765 .
O1 Ce1 O1W 83.9(4) . .
O6 Ce1 O1W 159.8(4) 2_855 .
O4 Ce1 O1W 83.7(3) 2_755 .
O3 Ce1 O4 120.4(4) 2_765 .
O1 Ce1 O4 144.3(4) . .
O6 Ce1 O4 124.9(3) 2_855 .
O4 Ce1 O4 70.2(4) 2_755 .
O1W Ce1 O4 73.4(3) . .
O3 Ce1 O5 79.9(4) 2_765 .
O1 Ce1 O5 158.7(4) . .
O6 Ce1 O5 84.4(4) 2_855 .
O4 Ce1 O5 120.3(4) 2_755 .
O1W Ce1 O5 102.3(3) . .
O4 Ce1 O5 56.1(3) . .
O3 Ce1 P2 101.4(3) 2_765 .
O1 Ce1 P2 172.0(3) . .
O6 Ce1 P2 104.4(3) 2_855 .
O4 Ce1 P2 95.1(2) 2_755 .
O1W Ce1 P2 89.0(3) . .
O4 Ce1 P2 28.4(2) . .
O5 Ce1 P2 27.7(3) . .
O3 Ce1 P2 101.3(3) 2_765 2_855
O1 Ce1 P2 101.3(3) . 2_855
O6 Ce1 P2 24.4(2) 2_855 2_855
O4 Ce1 P2 96.3(2) 2_755 2_855
O1W Ce1 P2 174.7(3) . 2_855
O4 Ce1 P2 101.6(2) . 2_855
O5 Ce1 P2 73.1(3) . 2_855
P2 Ce1 P2 85.71(10) . 2_855
O3 Ce1 Ce1 150.0(3) 2_765 2_755
O1 Ce1 Ce1 113.8(3) . 2_755
O6 Ce1 Ce1 123.8(3) 2_855 2_755
O4 Ce1 Ce1 35.7(2) 2_755 2_755
O1W Ce1 Ce1 75.9(3) . 2_755
O4 Ce1 Ce1 34.5(2) . 2_755
O5 Ce1 Ce1 87.5(3) . 2_755
P2 Ce1 Ce1 60.51(7) . 2_755
P2 Ce1 Ce1 100.97(7) 2_855 2_755
Ce1 O1W H1A 114(9) . .
Ce1 O1W H1B 123(10) . .
H1A O1W H1B 110(11) . .
P1 O1 Ce1 155.3(7) . .
P1 O2 H2 109.5 . .
P1 O3 Ce1 159.6(7) . 2_765
P2 O4 Ce1 138.4(6) . 2_755
P2 O4 Ce1 99.4(5) . .
Ce1 O4 Ce1 109.8(4) 2_755 .
P2 O5 Ce1 98.5(5) . .
P2 O6 Ce1 114.9(6) . 2_855
O1 P1 O3 118.0(7) . .
O1 P1 O2 110.3(7) . .
O3 P1 O2 107.6(6) . .
O1 P1 C1 109.0(7) . .
O3 P1 C1 107.1(7) . .
O2 P1 C1 103.9(7) . .
O5 P2 O6 110.0(6) . .
O5 P2 O4 105.8(6) . .
O6 P2 O4 112.8(6) . .
O5 P2 C5 113.4(7) . .
O6 P2 C5 103.4(6) . .
O4 P2 C5 111.6(6) . .
O5 P2 Ce1 53.8(4) . .
O6 P2 Ce1 123.8(4) . .
O4 P2 Ce1 52.2(4) . .
C5 P2 Ce1 132.8(5) . .
O5 P2 Ce1 69.7(5) . 2_855
O4 P2 Ce1 119.2(4) . 2_855
C5 P2 Ce1 125.9(5) . 2_855
Ce1 P2 Ce1 94.29(10) . 2_855
C2 C1 P1 113.9(11) . .
C2 C1 H1C 108.8 . .
P1 C1 H1C 108.8 . .
C2 C1 H1D 108.8 . .
P1 C1 H1D 108.8 . .
H1C C1 H1D 107.7 . .
C3 C2 C4 118.4(14) . 2_764
C3 C2 C1 120.6(13) . .
C4 C2 C1 120.9(14) 2_764 .
C4 C3 C2 122.4(14) . .
C4 C3 H3 118.8 . .
C2 C3 H3 118.8 . .
C3 C4 C2 119.2(14) . 2_764
C3 C4 H4 120.4 . .
C2 C4 H4 120.4 2_764 .
C6 C5 P2 123.1(11) . .
C6 C5 H5A 106.5 . .
P2 C5 H5A 106.5 . .
C6 C5 H5B 106.5 . .
P2 C5 H5B 106.5 . .
H5A C5 H5B 106.5 . .
C7 C6 C8 118.7(14) . 2_756
C7 C6 C5 119.3(13) . .
C8 C6 C5 122.0(14) 2_756 .
C6 C7 C8 121.8(14) . .
C6 C7 H7 119.1 . .
C8 C7 H7 119.1 . .
C6 C8 C7 119.5(14) 2_756 .
C6 C8 H8 120.3 2_756 .
C7 C8 H8 120.3 . .

loop_
_geom_bond_atom_site_label_1
_geom_bond_atom_site_label_2
_geom_bond_distance
_geom_bond_site_symmetry_2
Ce1 O3 2.321(12) 2_765
Ce1 O1 2.362(10) .
Ce1 O6 2.419(10) 2_855
Ce1 O4 2.488(11) 2_755
Ce1 O1W 2.507(10) .
Ce1 O4 2.567(10) .
Ce1 O5 2.615(11) .
Ce1 P2 3.206(4) .
Ce1 P2 3.363(4) 2_855
Ce1 Ce1 4.1365(17) 2_755
O1W H1A 0.95(7) .
O1W H1B 0.95(12) .
O1 P1 1.494(10) .
O2 P1 1.585(11) .
O2 H2 0.8400 .
O3 P1 1.500(12) .
O3 Ce1 2.321(12) 2_765
O4 P2 1.546(11) .
O4 Ce1 2.488(11) 2_755
O5 P2 1.507(13) .
O6 P2 1.531(10) .
O6 Ce1 2.419(10) 2_855
P1 C1 1.792(15) .
P2 C5 1.796(14) .
P2 Ce1 3.363(4) 2_855
C1 C2 1.49(2) .
C1 H1C 0.9900 .
C1 H1D 0.9900 .
C2 C3 1.39(2) .
C2 C4 1.41(2) 2_764
C3 C4 1.37(2) .
C3 H3 0.9500 .
C4 C2 1.41(2) 2_764
C4 H4 0.9500 .
C5 C6 1.53(2) .
C5 H5A 0.9900 .
C5 H5B 0.9900 .
C6 C7 1.37(2) .
C6 C8 1.41(2) 2_756
C7 C8 1.41(2) .
C7 H7 0.9500 .
C8 C6 1.41(2) 2_756
C8 H8 0.9500 .

loop_
_geom_hbond_atom_site_label_D
_geom_hbond_atom_site_label_H
_geom_hbond_atom_site_label_A
_geom_hbond_distance_DH
_geom_hbond_distance_HA
_geom_hbond_distance_DA
_geom_hbond_angle_DHA
_geom_hbond_site_symmetry_A
O1W H1A O2 0.95(7) 2.03(9) 2.889(16) 150(15) 2_665
O1W H1B O5 0.95(12) 1.87(12) 2.807(16) 170(16) 1_455
O2 H2 O6 0.84 1.87 2.672(16) 158.2 2_755

loop_
_geom_torsion_atom_site_label_1
_geom_torsion_atom_site_label_2
_geom_torsion_atom_site_label_3
_geom_torsion_atom_site_label_4
_geom_torsion
_geom_torsion_site_symmetry_1
_geom_torsion_site_symmetry_4
O3 Ce1 O1 P1 -44.9(17) 2_765 .
O6 Ce1 O1 P1 -128.0(18) 2_855 .
O4 Ce1 O1 P1 120.7(18) 2_755 .
O1W Ce1 O1 P1 36.1(17) . .
O4 Ce1 O1 P1 86.3(19) . .
O5 Ce1 O1 P1 -72(2) . .
P2 Ce1 O1 P1 -144.7(17) 2_855 .
Ce1 Ce1 O1 P1 107.8(17) 2_755 .
O3 Ce1 O4 P2 -53.2(6) 2_765 .
O1 Ce1 O4 P2 -173.7(5) . .
O6 Ce1 O4 P2 49.4(7) 2_855 .
O4 Ce1 O4 P2 149.9(7) 2_755 .
O1W Ce1 O4 P2 -120.9(6) . .
O5 Ce1 O4 P2 -2.9(4) . .
P2 Ce1 O4 P2 57.4(5) 2_855 .
Ce1 Ce1 O4 P2 149.9(7) 2_755 .
O3 Ce1 O4 Ce1 156.9(4) 2_765 2_755
O1 Ce1 O4 Ce1 36.3(8) . 2_755
O6 Ce1 O4 Ce1 -100.6(5) 2_855 2_755
O4 Ce1 O4 Ce1 0.0 2_755 2_755
O1W Ce1 O4 Ce1 89.2(4) . 2_755
O5 Ce1 O4 Ce1 -152.8(6) . 2_755
P2 Ce1 O4 Ce1 -149.9(7) . 2_755
P2 Ce1 O4 Ce1 -92.6(3) 2_855 2_755
O3 Ce1 O5 P2 140.5(6) 2_765 .
O1 Ce1 O5 P2 168.2(8) . .
O6 Ce1 O5 P2 -136.4(6) 2_855 .
O4 Ce1 O5 P2 -26.9(7) 2_755 .
O1W Ce1 O5 P2 62.9(6) . .
O4 Ce1 O5 P2 2.9(4) . .
P2 Ce1 O5 P2 -114.3(6) 2_855 .
Ce1 Ce1 O5 P2 -12.1(5) 2_755 .
Ce1 O1 P1 O3 28(2) . .
Ce1 O1 P1 O2 -96.2(17) . .
Ce1 O1 P1 C1 150.3(16) . .
Ce1 O3 P1 O1 89(2) 2_765 .
Ce1 O3 P1 O2 -145.9(19) 2_765 .
Ce1 O3 P1 C1 -35(2) 2_765 .
Ce1 O5 P2 O6 117.9(6) . .
Ce1 O5 P2 O4 -4.2(6) . .
Ce1 O5 P2 C5 -126.9(6) . .
Ce1 O5 P2 Ce1 111.7(4) . 2_855
Ce1 O6 P2 O5 -9.0(8) 2_855 .
Ce1 O6 P2 O4 108.9(6) 2_855 .
Ce1 O6 P2 C5 -130.4(7) 2_855 .
Ce1 O6 P2 Ce1 50.2(7) 2_855 .
Ce1 O4 P2 O5 139.1(9) 2_755 .
Ce1 O4 P2 O5 4.3(7) . .
Ce1 O4 P2 O6 18.8(11) 2_755 .
Ce1 O4 P2 O6 -116.0(5) . .
Ce1 O4 P2 C5 -97.1(10) 2_755 .
Ce1 O4 P2 C5 128.1(6) . .
Ce1 O4 P2 Ce1 134.8(10) 2_755 .
Ce1 O4 P2 Ce1 63.8(9) 2_755 2_855
Ce1 O4 P2 Ce1 -71.0(5) . 2_855
O3 Ce1 P2 O5 -39.7(6) 2_765 .
O6 Ce1 P2 O5 45.1(6) 2_855 .
O4 Ce1 P2 O5 156.9(6) 2_755 .
O1W Ce1 P2 O5 -119.5(6) . .
O4 Ce1 P2 O5 -174.9(8) . .
P2 Ce1 P2 O5 60.9(6) 2_855 .
Ce1 Ce1 P2 O5 166.1(6) 2_755 .
O3 Ce1 P2 O6 -130.8(6) 2_765 .
O6 Ce1 P2 O6 -46.0(7) 2_855 .
O4 Ce1 P2 O6 65.8(6) 2_755 .
O1W Ce1 P2 O6 149.4(6) . .
O4 Ce1 P2 O6 94.0(7) . .
O5 Ce1 P2 O6 -91.1(8) . .
P2 Ce1 P2 O6 -30.2(5) 2_855 .
Ce1 Ce1 P2 O6 75.0(5) 2_755 .
O3 Ce1 P2 O4 135.2(6) 2_765 .
O6 Ce1 P2 O4 -140.0(6) 2_855 .
O4 Ce1 P2 O4 -28.2(7) 2_755 .
O1W Ce1 P2 O4 55.4(6) . .
O5 Ce1 P2 O4 174.9(8) . .
P2 Ce1 P2 O4 -124.2(5) 2_855 .
Ce1 Ce1 P2 O4 -19.0(5) 2_755 .
O3 Ce1 P2 C5 49.9(8) 2_765 .
O6 Ce1 P2 C5 134.7(8) 2_855 .
O4 Ce1 P2 C5 -113.5(8) 2_755 .
O1W Ce1 P2 C5 -29.9(8) . .
O4 Ce1 P2 C5 -85.3(9) . .
O5 Ce1 P2 C5 89.6(9) . .
P2 Ce1 P2 C5 150.6(8) 2_855 .
Ce1 Ce1 P2 C5 -104.3(7) 2_755 .
O3 Ce1 P2 Ce1 -100.6(3) 2_765 2_855
O6 Ce1 P2 Ce1 -15.8(3) 2_855 2_855
O4 Ce1 P2 Ce1 95.9(2) 2_755 2_855
O1W Ce1 P2 Ce1 179.5(3) . 2_855
O4 Ce1 P2 Ce1 124.2(5) . 2_855
O5 Ce1 P2 Ce1 -60.9(6) . 2_855
P2 Ce1 P2 Ce1 0.0 2_855 2_855
Ce1 Ce1 P2 Ce1 105.17(9) 2_755 2_855
O1 P1 C1 C2 50.9(13) . .
O3 P1 C1 C2 179.6(10) . .
O2 P1 C1 C2 -66.7(12) . .
P1 C1 C2 C3 91.2(16) . .
P1 C1 C2 C4 -86.0(16) . 2_764
C4 C2 C3 C4 -1(3) 2_764 .
C1 C2 C3 C4 -178.6(14) . .
C2 C3 C4 C2 1(3) . 2_764
O5 P2 C5 C6 51.7(15) . .
O6 P2 C5 C6 170.8(13) . .
O4 P2 C5 C6 -67.7(15) . .
Ce1 P2 C5 C6 -9.8(17) . .
Ce1 P2 C5 C6 132.9(11) 2_855 .
P2 C5 C6 C7 -117.6(15) . .
P2 C5 C6 C8 65(2) . 2_756
C8 C6 C7 C8 1(3) 2_756 .
C5 C6 C7 C8 -176.2(14) . .
C6 C7 C8 C6 -1(3) . 2_756
